data_2228912
loop_
_publ_author_name
'Xiong, Li-Yan'
'Wang, Ting-Fang'
'Zheng, Li-Ping'
'Zhang, Chuan'
'Wang, Feng-Chun'

_publ_section_title
;
 5-(4-Hydroxy-3-methoxybenzyl)-1,3-thiazolidine-2,4-dione monohydrate
;
_journal_coeditor_code XU5102
_journal_issue 1
_journal_name_full 'Acta Crystallographica Section E'
_journal_page_first o16
_journal_paper_doi 10.1107/S1600536810049895
_journal_volume 67
_journal_year 2011
_chemical_formula_iupac 'C11 H11 N O4 S, H2 O'
_chemical_formula_moiety 'C11 H11 N O4 S, H2 O'
_chemical_formula_sum 'C11 H13 N O5 S'
_chemical_formula_weight 271.28
_chemical_name_systematic
;
5-(4-Hydroxy-3-methoxybenzyl)-1,3-thiazolidine-2,4-dione monohydrate
;
_space_group_IT_number 14
_symmetry_cell_setting monoclinic
_symmetry_space_group_name_Hall '-P 2yn'
_symmetry_space_group_name_H-M 'P 1 21/n 1'
_atom_sites_solution_hydrogens geom
_atom_sites_solution_primary direct
_atom_sites_solution_secondary difmap
_audit_creation_method SHELXL-97
_cell_angle_alpha 90.00
_cell_angle_beta 99.657(4)
_cell_angle_gamma 90.00
_cell_formula_units_Z 4
_cell_length_a 10.684(4)
_cell_length_b 8.151(3)
_cell_length_c 14.747(5)
_cell_measurement_reflns_used 889
_cell_measurement_temperature 293(2)
_cell_measurement_theta_max 27.48
_cell_measurement_theta_min 2.802
_cell_volume 1266.0(8)
_computing_cell_refinement 'SAINT (Bruker, 2003)'
_computing_data_collection 'SMART (Bruker, 2003)'
_computing_data_reduction 'SAINT (Bruker, 2003)'
_computing_molecular_graphics 'SHELXTL (Sheldrick, 2008)'
_computing_publication_material 'SHELXTL (Sheldrick, 2008)'
_computing_structure_refinement 'SHELXTL (Sheldrick, 2008)'
_computing_structure_solution 'SHELXTL (Sheldrick, 2008)'
_diffrn_ambient_temperature 293(2)
_diffrn_detector_area_resol_mean 10.0
_diffrn_measured_fraction_theta_full 1.000
_diffrn_measured_fraction_theta_max 1.000
_diffrn_measurement_device_type 'Bruker SMART 1000 CCD area-detector'
_diffrn_measurement_method '\f and \w scans'
_diffrn_radiation_monochromator graphite
_diffrn_radiation_source 'fine-focus sealed tube'
_diffrn_radiation_type MoK\a
_diffrn_radiation_wavelength 0.71073
_diffrn_reflns_av_R_equivalents 0.0474
_diffrn_reflns_av_sigmaI/netI 0.0353
_diffrn_reflns_limit_h_max 12
_diffrn_reflns_limit_h_min -12
_diffrn_reflns_limit_k_max 6
_diffrn_reflns_limit_k_min -9
_diffrn_reflns_limit_l_max 17
_diffrn_reflns_limit_l_min -16
_diffrn_reflns_number 4985
_diffrn_reflns_theta_full 25.01
_diffrn_reflns_theta_max 25.01
_diffrn_reflns_theta_min 2.19
_diffrn_standards_number 0
_exptl_absorpt_coefficient_mu 0.268
_exptl_absorpt_correction_T_max 0.974
_exptl_absorpt_correction_T_min 0.960
_exptl_absorpt_correction_type multi-scan
_exptl_absorpt_process_details '(SADABS; Sheldrick, 1996)'
_exptl_crystal_colour yellow
_exptl_crystal_density_diffrn 1.423
_exptl_crystal_density_method 'not measured'
_exptl_crystal_description block
_exptl_crystal_F_000 568
_exptl_crystal_size_max 0.15
_exptl_crystal_size_mid 0.12
_exptl_crystal_size_min 0.10
_refine_diff_density_max 0.224
_refine_diff_density_min -0.312
_refine_ls_extinction_method none
_refine_ls_goodness_of_fit_ref 1.052
_refine_ls_hydrogen_treatment mixed
_refine_ls_matrix_type full
_refine_ls_number_parameters 171
_refine_ls_number_reflns 2226
_refine_ls_number_restraints 0
_refine_ls_restrained_S_all 1.052
_refine_ls_R_factor_all 0.0490
_refine_ls_R_factor_gt 0.0432
_refine_ls_shift/su_max 0.001
_refine_ls_shift/su_mean 0.000
_refine_ls_structure_factor_coef Fsqd
_refine_ls_weighting_details 'calc w=1/[\s^2^(Fo^2^)+(0.0681P)^2^+0.2943P] where P=(Fo^2^+2Fc^2^)/3'
_refine_ls_weighting_scheme calc
_refine_ls_wR_factor_gt 0.1139
_refine_ls_wR_factor_ref 0.1191
_reflns_number_gt 1902
_reflns_number_total 2226
_reflns_threshold_expression I>2sigma(I)
_cod_data_source_file xu5102.cif
_cod_data_source_block I
_cod_original_sg_symbol_H-M 'P 21/n'
_cod_database_code 2228912
_cod_database_fobs_code 2228912

loop_
_symmetry_equiv_pos_as_xyz
'x, y, z'
'-x+1/2, y+1/2, -z+1/2'
'-x, -y, -z'
'x-1/2, -y-1/2, z-1/2'

loop_
_atom_site_type_symbol
_atom_site_label
_atom_site_fract_x
_atom_site_fract_y
_atom_site_fract_z
_atom_site_U_iso_or_equiv
_atom_site_adp_type
_atom_site_calc_flag
_atom_site_refinement_flags
_atom_site_occupancy
_atom_site_disorder_assembly
_atom_site_disorder_group
S S1 0.49420(5) 1.06186(7) 0.70922(3) 0.0523(2) Uani d . 1 . .
N N3 0.51317(16) 1.07172(19) 0.88568(11) 0.0430(4) Uani d . 1 . .
H H3 0.5303 1.1072 0.9413 0.052 Uiso calc R 1 . .
C C2 0.5427(2) 1.1623(3) 0.81421(15) 0.0529(5) Uani d . 1 . .
C C4 0.45618(17) 0.9243(2) 0.86643(12) 0.0383(4) Uani d . 1 . .
C C5 0.43481(18) 0.8857(2) 0.76418(12) 0.0403(4) Uani d . 1 . .
H H5 0.4868 0.7902 0.7545 0.048 Uiso calc R 1 . .
C C6 0.29661(18) 0.8453(3) 0.72695(13) 0.0448(5) Uani d . 1 . .
H H6A 0.2706 0.7526 0.7606 0.054 Uiso calc R 1 . .
H H6B 0.2440 0.9383 0.7370 0.054 Uiso calc R 1 . .
C C7 0.27553(18) 0.8048(2) 0.62553(13) 0.0407(4) Uani d . 1 . .
C C8 0.31489(17) 0.6537(2) 0.59516(12) 0.0386(4) Uani d . 1 . .
H H8 0.3523 0.5768 0.6378 0.046 Uiso calc R 1 . .
C C9 0.29866(16) 0.6178(2) 0.50237(12) 0.0360(4) Uani d . 1 . .
C C10 0.24649(18) 0.7353(2) 0.43822(12) 0.0408(4) Uani d . 1 . .
C C11 0.2075(2) 0.8830(2) 0.46857(14) 0.0512(5) Uani d . 1 . .
H H11 0.1718 0.9613 0.4261 0.061 Uiso calc R 1 . .
C C12 0.2206(2) 0.9167(2) 0.56175(14) 0.0504(5) Uani d . 1 . .
H H12 0.1918 1.0163 0.5812 0.061 Uiso calc R 1 . .
C C13 0.3765(2) 0.3430(3) 0.52648(16) 0.0541(5) Uani d . 1 . .
H H13A 0.3955 0.2494 0.4917 0.081 Uiso calc R 1 . .
H H13B 0.3128 0.3141 0.5625 0.081 Uiso calc R 1 . .
H H13C 0.4520 0.3781 0.5665 0.081 Uiso calc R 1 . .
O O1 0.5944(2) 1.2929(2) 0.82373(12) 0.0877(7) Uani d . 1 . .
O O2 0.42480(14) 0.83322(17) 0.92352(9) 0.0483(4) Uani d . 1 . .
O O3 0.33054(14) 0.47280(16) 0.46520(9) 0.0485(4) Uani d . 1 . .
O O4 0.23570(15) 0.69314(17) 0.34819(9) 0.0537(4) Uani d . 1 . .
H H4A 0.2034 0.7691 0.3160 0.080 Uiso calc R 1 . .
O O5 0.36833(18) 0.4211(2) 0.27286(12) 0.0558(4) Uani d . 1 . .
H H5A 0.336(4) 0.444(5) 0.318(3) 0.134(16) Uiso d . 1 . .
H H5B 0.376(3) 0.518(4) 0.253(2) 0.085(10) Uiso d . 1 . .

loop_
_atom_site_aniso_label
_atom_site_aniso_U_11
_atom_site_aniso_U_22
_atom_site_aniso_U_33
_atom_site_aniso_U_12
_atom_site_aniso_U_13
_atom_site_aniso_U_23
S1 0.0699(4) 0.0527(4) 0.0342(3) -0.0171(2) 0.0079(2) 0.0023(2)
N3 0.0578(10) 0.0384(9) 0.0326(8) -0.0079(7) 0.0065(7) -0.0046(6)
C2 0.0715(14) 0.0423(11) 0.0453(11) -0.0124(10) 0.0112(10) -0.0012(9)
C4 0.0432(9) 0.0353(10) 0.0352(9) -0.0008(7) 0.0033(7) -0.0011(7)
C5 0.0510(10) 0.0365(10) 0.0332(9) -0.0018(8) 0.0060(8) -0.0021(8)
C6 0.0518(11) 0.0454(11) 0.0374(10) -0.0063(9) 0.0079(8) -0.0067(8)
C7 0.0465(10) 0.0381(10) 0.0369(10) -0.0074(8) 0.0050(8) -0.0055(8)
C8 0.0441(9) 0.0368(10) 0.0337(9) -0.0031(8) 0.0029(7) 0.0046(7)
C9 0.0409(9) 0.0300(9) 0.0367(9) -0.0029(7) 0.0051(7) -0.0018(7)
C10 0.0509(10) 0.0363(10) 0.0328(9) -0.0020(8) 0.0006(8) -0.0018(7)
C11 0.0727(14) 0.0357(10) 0.0405(10) 0.0059(10) -0.0042(9) 0.0021(8)
C12 0.0679(13) 0.0344(10) 0.0466(11) 0.0016(9) 0.0028(10) -0.0078(8)
C13 0.0650(13) 0.0390(11) 0.0599(13) 0.0097(10) 0.0149(10) 0.0102(10)
O1 0.1467(19) 0.0578(11) 0.0617(11) -0.0545(12) 0.0262(11) -0.0083(8)
O2 0.0667(9) 0.0429(7) 0.0340(7) -0.0108(7) 0.0047(6) 0.0033(6)
O3 0.0718(9) 0.0344(7) 0.0391(7) 0.0089(7) 0.0084(6) 0.0019(6)
O4 0.0836(10) 0.0421(8) 0.0312(7) 0.0092(7) -0.0022(7) -0.0009(6)
O5 0.0797(11) 0.0438(9) 0.0440(8) 0.0040(8) 0.0106(8) -0.0066(7)

loop_
_atom_type_symbol
_atom_type_description
_atom_type_scat_dispersion_real
_atom_type_scat_dispersion_imag
_atom_type_scat_source
C C 0.0033 0.0016 'International Tables Vol C Tables 4.2.6.8 and 6.1.1.4'
H H 0.0000 0.0000 'International Tables Vol C Tables 4.2.6.8 and 6.1.1.4'
N N 0.0061 0.0033 'International Tables Vol C Tables 4.2.6.8 and 6.1.1.4'
O O 0.0106 0.0060 'International Tables Vol C Tables 4.2.6.8 and 6.1.1.4'
S S 0.1246 0.1234 'International Tables Vol C Tables 4.2.6.8 and 6.1.1.4'

loop_
_geom_angle_atom_site_label_1
_geom_angle_atom_site_label_2
_geom_angle_atom_site_label_3
_geom_angle_site_symmetry_1
_geom_angle_site_symmetry_3
_geom_angle
_geom_angle_publ_flag
C2 S1 C5 . . 92.79(9) ?
C4 N3 C2 . . 118.11(16) ?
C4 N3 H3 . . 120.9 ?
C2 N3 H3 . . 120.9 ?
O1 C2 N3 . . 123.5(2) ?
O1 C2 S1 . . 125.58(18) ?
N3 C2 S1 . . 110.93(15) ?
O2 C4 N3 . . 124.38(17) ?
O2 C4 C5 . . 123.37(17) ?
N3 C4 C5 . . 112.25(16) ?
C4 C5 C6 . . 112.19(15) ?
C4 C5 S1 . . 105.90(13) ?
C6 C5 S1 . . 113.61(13) ?
C4 C5 H5 . . 108.3 ?
C6 C5 H5 . . 108.3 ?
S1 C5 H5 . . 108.3 ?
C7 C6 C5 . . 112.25(15) ?
C7 C6 H6A . . 109.2 ?
C5 C6 H6A . . 109.2 ?
C7 C6 H6B . . 109.2 ?
C5 C6 H6B . . 109.2 ?
H6A C6 H6B . . 107.9 ?
C12 C7 C8 . . 118.92(18) ?
C12 C7 C6 . . 120.66(18) ?
C8 C7 C6 . . 120.40(17) ?
C9 C8 C7 . . 120.60(17) ?
C9 C8 H8 . . 119.7 ?
C7 C8 H8 . . 119.7 ?
O3 C9 C8 . . 125.52(16) ?
O3 C9 C10 . . 114.77(15) ?
C8 C9 C10 . . 119.71(17) ?
O4 C10 C11 . . 124.07(17) ?
O4 C10 C9 . . 116.61(16) ?
C11 C10 C9 . . 119.31(17) ?
C10 C11 C12 . . 120.76(18) ?
C10 C11 H11 . . 119.6 ?
C12 C11 H11 . . 119.6 ?
C7 C12 C11 . . 120.64(19) ?
C7 C12 H12 . . 119.7 ?
C11 C12 H12 . . 119.7 ?
O3 C13 H13A . . 109.5 ?
O3 C13 H13B . . 109.5 ?
H13A C13 H13B . . 109.5 ?
O3 C13 H13C . . 109.5 ?
H13A C13 H13C . . 109.5 ?
H13B C13 H13C . . 109.5 ?
C9 O3 C13 . . 118.00(15) ?
C10 O4 H4A . . 109.5 ?
H5A O5 H5B . . 98(3) ?

loop_
_geom_bond_atom_site_label_1
_geom_bond_atom_site_label_2
_geom_bond_site_symmetry_2
_geom_bond_distance
_geom_bond_publ_flag
S1 C2 . 1.751(2) ?
S1 C5 . 1.815(2) ?
N3 C4 . 1.356(2) ?
N3 C2 . 1.366(3) ?
N3 H3 . 0.8600 ?
C2 O1 . 1.197(3) ?
C4 O2 . 1.211(2) ?
C4 C5 . 1.520(2) ?
C5 C6 . 1.523(3) ?
C5 H5 . 0.9800 ?
C6 C7 . 1.511(3) ?
C6 H6A . 0.9700 ?
C6 H6B . 0.9700 ?
C7 C12 . 1.370(3) ?
C7 C8 . 1.399(3) ?
C8 C9 . 1.382(3) ?
C8 H8 . 0.9300 ?
C9 O3 . 1.370(2) ?
C9 C10 . 1.395(3) ?
C10 O4 . 1.358(2) ?
C10 C11 . 1.373(3) ?
C11 C12 . 1.385(3) ?
C11 H11 . 0.9300 ?
C12 H12 . 0.9300 ?
C13 O3 . 1.424(2) ?
C13 H13A . 0.9600 ?
C13 H13B . 0.9600 ?
C13 H13C . 0.9600 ?
O4 H4A . 0.8200 ?
O5 H5A . 0.82(5) ?
O5 H5B . 0.85(3) ?

loop_
_geom_hbond_atom_site_label_D
_geom_hbond_atom_site_label_H
_geom_hbond_atom_site_label_A
_geom_hbond_site_symmetry_A
_geom_hbond_distance_DH
_geom_hbond_distance_HA
_geom_hbond_distance_DA
_geom_hbond_angle_DHA
N3 H3 O2 3_677 0.86 2.03 2.886(2) 174.1
O4 H4A O5 2 0.82 1.87 2.685(2) 171.1
O5 H5A O3 . 0.82(5) 2.19(5) 2.962(2) 156(4)
O5 H5A O4 . 0.82(5) 2.37(4) 2.947(2) 127(4)
O5 H5B O1 3_676 0.85(3) 1.97(3) 2.795(3) 163(3)
